data_7049899
loop_
_publ_author_name
'Frogley, Benjamin J.'
'Genet, Tobias L.'
'Hill, Anthony F.'
'Onn, Chee S.'

_publ_section_title
;
 Alkynylselenolatoalkylidynes (L<sub>n</sub>M[triple bond, length as
 m-dash]C-Se-C[triple bond, length as m-dash]CR) as building blocks for
 mixed metal/main-group extended frameworks.
;
_journal_issue 22
_journal_name_full 'Dalton transactions (Cambridge, England : 2003)'
_journal_page_first 7632
_journal_page_last 7643
_journal_paper_doi 10.1039/c9dt01504c
_journal_volume 48
_journal_year 2019
_chemical_formula_moiety 'C38 H37 B Ge N6 O2 Se W'
_chemical_formula_sum 'C38 H37 B Ge N6 O2 Se W'
_chemical_formula_weight 955.94
_space_group_crystal_system triclinic
_space_group_IT_number 2
_space_group_name_Hall '-P 1'
_space_group_name_H-M_alt 'P -1'
_symmetry_space_group_name_Hall '-P 1'
_symmetry_space_group_name_H-M 'P -1'
_atom_sites_solution_hydrogens geom
_audit_creation_method SHELXL-2014/7
_audit_update_record
;
2019-04-02 deposited with the CCDC.    2019-04-29 downloaded from the CCDC.
;
_cell_angle_alpha 107.189(4)
_cell_angle_beta 99.578(3)
_cell_angle_gamma 96.105(4)
_cell_formula_units_Z 2
_cell_length_a 10.0743(4)
_cell_length_b 11.6156(6)
_cell_length_c 18.7728(8)
_cell_measurement_reflns_used 8726
_cell_measurement_temperature 150.0(1)
_cell_measurement_theta_max 73.5850
_cell_measurement_theta_min 4.4820
_cell_volume 2041.00(17)
_computing_cell_refinement 'CrysAlisPro 1.171.39.46 (Rigaku OD, 2018)'
_computing_data_collection 'CrysAlisPro 1.171.39.46 (Rigaku OD, 2018)'
_computing_data_reduction 'CrysAlisPro 1.171.39.46 (Rigaku OD, 2018)'
_computing_structure_refinement 'SHELXL-2014/7 (Sheldrick, 2014)'
_computing_structure_solution 'SHELXT-2014/7 (Sheldrick, 2014)'
_diffrn_ambient_temperature 150.0(1)
_diffrn_detector_area_resol_mean 8.1297
_diffrn_measured_fraction_theta_full 0.993
_diffrn_measured_fraction_theta_max 0.993
_diffrn_measurement_device_type 'SuperNova, Dual, Cu at home/near, EosS2'
_diffrn_measurement_method '\w scans'
_diffrn_radiation_type CuK\a
_diffrn_radiation_wavelength 1.54184
_diffrn_reflns_av_R_equivalents 0.0247
_diffrn_reflns_av_unetI/netI 0.0377
_diffrn_reflns_Laue_measured_fraction_full 0.993
_diffrn_reflns_Laue_measured_fraction_max 0.993
_diffrn_reflns_limit_h_max 11
_diffrn_reflns_limit_h_min -11
_diffrn_reflns_limit_k_max 13
_diffrn_reflns_limit_k_min -8
_diffrn_reflns_limit_l_max 22
_diffrn_reflns_limit_l_min -22
_diffrn_reflns_number 11845
_diffrn_reflns_point_group_measured_fraction_full 0.993
_diffrn_reflns_point_group_measured_fraction_max 0.993
_diffrn_reflns_theta_full 66.578
_diffrn_reflns_theta_max 66.578
_diffrn_reflns_theta_min 4.020
_diffrn_source 'micro-focus sealed X-ray tube'
_exptl_absorpt_coefficient_mu 7.361
_exptl_absorpt_correction_T_max 1.00000
_exptl_absorpt_correction_T_min 0.62928
_exptl_absorpt_correction_type multi-scan
_exptl_absorpt_process_details
;
CrysAlisPro 1.171.39.46 (Rigaku Oxford Diffraction, 2018)
Empirical absorption correction using spherical harmonics,
 implemented in SCALE3 ABSPACK scaling algorithm.
;
_exptl_crystal_colour orange
_exptl_crystal_density_diffrn 1.555
_exptl_crystal_description needle
_exptl_crystal_F_000 936
_exptl_crystal_size_max 0.440
_exptl_crystal_size_mid 0.098
_exptl_crystal_size_min 0.079
_refine_diff_density_max 1.755
_refine_diff_density_min -0.925
_refine_diff_density_rms 0.130
_refine_ls_extinction_method none
_refine_ls_goodness_of_fit_ref 1.069
_refine_ls_hydrogen_treatment constr
_refine_ls_matrix_type full
_refine_ls_number_parameters 457
_refine_ls_number_reflns 7154
_refine_ls_number_restraints 0
_refine_ls_restrained_S_all 1.069
_refine_ls_R_factor_all 0.0396
_refine_ls_R_factor_gt 0.0386
_refine_ls_shift/su_max 0.000
_refine_ls_shift/su_mean 0.000
_refine_ls_structure_factor_coef Fsqd
_refine_ls_weighting_details 'w=1/[\s^2^(Fo^2^)+(0.0720P)^2^+0.6961P] where P=(Fo^2^+2Fc^2^)/3'
_refine_ls_weighting_scheme calc
_refine_ls_wR_factor_gt 0.1035
_refine_ls_wR_factor_ref 0.1047
_reflns_Friedel_coverage 0.000
_reflns_number_gt 6885
_reflns_number_total 7154
_reflns_threshold_expression 'I > 2\s(I)'
_cod_data_source_file c9dt01504c2.cif
_cod_data_source_block Compound_11
_cod_depositor_comments 'Adding full bibliography for 7049895--7049899.cif.'
_cod_database_code 7049899
_shelx_shelxl_version_number 2014/7
_shelx_space_group_comment
;
The symmetry employed for this shelxl refinement is uniquely defined
by the following loop, which should always be used as a source of
symmetry information in preference to the above space-group names.
They are only intended as comments.
;
_shelx_estimated_absorpt_t_min 0.140
_shelx_estimated_absorpt_t_max 0.594

loop_
_space_group_symop_operation_xyz
'x, y, z'
'-x, -y, -z'

loop_
_atom_site_label
_atom_site_type_symbol
_atom_site_fract_x
_atom_site_fract_y
_atom_site_fract_z
_atom_site_U_iso_or_equiv
_atom_site_adp_type
_atom_site_occupancy
_atom_site_site_symmetry_order
_atom_site_calc_flag
_atom_site_refinement_flags_posn
_atom_site_refinement_flags_adp
W1 W 0.26475(2) 0.30440(2) 0.12602(2) 0.02498(9) Uani 1 1 d . .
Ge1 Ge 0.14936(5) 0.67802(4) 0.45588(3) 0.02983(13) Uani 1 1 d . .
Se1 Se 0.09345(5) 0.25891(4) 0.27642(3) 0.03629(13) Uani 1 1 d . .
N5 N 0.3860(4) 0.1543(3) 0.11630(19) 0.0263(7) Uani 1 1 d . .
N3 N 0.4660(3) 0.4218(3) 0.18221(19) 0.0253(7) Uani 1 1 d . .
N1 N 0.3406(4) 0.3059(3) 0.01901(19) 0.0291(7) Uani 1 1 d . .
N6 N 0.5124(4) 0.1650(3) 0.09736(19) 0.0272(7) Uani 1 1 d . .
N2 N 0.4783(4) 0.3076(3) 0.02002(19) 0.0275(7) Uani 1 1 d . .
N4 N 0.5836(3) 0.3903(3) 0.1591(2) 0.0267(7) Uani 1 1 d . .
O2 O 0.1039(4) 0.5224(3) 0.1275(3) 0.0525(10) Uani 1 1 d . .
O1 O -0.0149(4) 0.1438(4) 0.0294(2) 0.0626(11) Uani 1 1 d . .
C3 C 0.1649(4) 0.4452(4) 0.1269(3) 0.0340(10) Uani 1 1 d . .
C17 C 0.3641(5) 0.0461(4) 0.1276(2) 0.0327(9) Uani 1 1 d . .
C8 C 0.3866(6) 0.3426(4) -0.0851(3) 0.0397(11) Uani 1 1 d . .
H8 H 0.3757 0.3590 -0.1311 0.048 Uiso 1 1 calc R U
C1 C 0.1903(4) 0.2934(4) 0.2076(2) 0.0293(9) Uani 1 1 d . .
C12 C 0.5056(5) 0.5196(4) 0.2456(2) 0.0309(9) Uani 1 1 d . .
C20 C 0.7058(5) 0.0465(4) 0.0798(3) 0.0408(11) Uani 1 1 d . .
H20A H 0.7100 0.0614 0.0325 0.061 Uiso 1 1 calc R U
H20B H 0.7195 -0.0356 0.0753 0.061 Uiso 1 1 calc R U
H20C H 0.7756 0.1028 0.1197 0.061 Uiso 1 1 calc R U
C34 C -0.1402(5) 0.6341(4) 0.4590(3) 0.0373(10) Uani 1 1 d . .
H34 H -0.1372 0.5529 0.4335 0.045 Uiso 1 1 calc R U
C33 C -0.0239(4) 0.7208(4) 0.4779(3) 0.0330(9) Uani 1 1 d . .
C11 C 0.4064(6) 0.5792(5) 0.2885(3) 0.0465(12) Uani 1 1 d . .
H11A H 0.3379 0.5999 0.2545 0.070 Uiso 1 1 calc R U
H11B H 0.4534 0.6520 0.3283 0.070 Uiso 1 1 calc R U
H11C H 0.3638 0.5240 0.3105 0.070 Uiso 1 1 calc R U
C16 C 0.2351(5) 0.0018(4) 0.1470(3) 0.0412(11) Uani 1 1 d . .
H16A H 0.2302 0.0513 0.1971 0.062 Uiso 1 1 calc R U
H16B H 0.2333 -0.0816 0.1457 0.062 Uiso 1 1 calc R U
H16C H 0.1587 0.0070 0.1106 0.062 Uiso 1 1 calc R U
C15 C 0.8352(5) 0.4531(5) 0.1982(3) 0.0485(12) Uani 1 1 d . .
H15A H 0.8560 0.3780 0.2053 0.073 Uiso 1 1 calc R U
H15B H 0.8975 0.5205 0.2354 0.073 Uiso 1 1 calc R U
H15C H 0.8439 0.4527 0.1480 0.073 Uiso 1 1 calc R U
C14 C 0.6929(4) 0.4656(4) 0.2074(3) 0.0338(9) Uani 1 1 d . .
C18 C 0.4766(5) -0.0121(4) 0.1173(2) 0.0352(10) Uani 1 1 d . .
H18 H 0.4877 -0.0880 0.1222 0.042 Uiso 1 1 calc R U
C19 C 0.5678(5) 0.0639(4) 0.0984(2) 0.0318(9) Uani 1 1 d . .
C21 C 0.2787(5) 0.6924(4) 0.5486(2) 0.0338(9) Uani 1 1 d . .
C5 C 0.1214(5) 0.5137(4) 0.3885(2) 0.0329(9) Uani 1 1 d . .
C7 C 0.2849(5) 0.3254(4) -0.0467(2) 0.0338(9) Uani 1 1 d . .
C9 C 0.5062(5) 0.3313(4) -0.0435(2) 0.0347(10) Uani 1 1 d . .
C13 C 0.6462(5) 0.5499(4) 0.2629(3) 0.0358(10) Uani 1 1 d . .
H13 H 0.6989 0.6139 0.3036 0.043 Uiso 1 1 calc R U
C2 C 0.0890(5) 0.1987(5) 0.0624(3) 0.0418(11) Uani 1 1 d . .
C27 C 0.2242(5) 0.7806(4) 0.4021(3) 0.0335(9) Uani 1 1 d . .
C28 C 0.3509(5) 0.8549(4) 0.4304(3) 0.0401(10) Uani 1 1 d . .
H28 H 0.4018 0.8567 0.4770 0.048 Uiso 1 1 calc R U
C4 C 0.1111(4) 0.4141(4) 0.3437(2) 0.0307(9) Uani 1 1 d . .
C38 C -0.0288(6) 0.8410(5) 0.5170(4) 0.0524(14) Uani 1 1 d . .
H38 H 0.0490 0.8997 0.5294 0.063 Uiso 1 1 calc R U
C10 C 0.6473(6) 0.3445(5) -0.0582(3) 0.0460(12) Uani 1 1 d . .
H10A H 0.7015 0.4173 -0.0213 0.069 Uiso 1 1 calc R U
H10B H 0.6436 0.3500 -0.1085 0.069 Uiso 1 1 calc R U
H10C H 0.6875 0.2748 -0.0541 0.069 Uiso 1 1 calc R U
C6 C 0.1350(6) 0.3252(6) -0.0688(3) 0.0515(13) Uani 1 1 d . .
H6A H 0.0857 0.2456 -0.0764 0.077 Uiso 1 1 calc R U
H6B H 0.1163 0.3452 -0.1152 0.077 Uiso 1 1 calc R U
H6C H 0.1069 0.3846 -0.0290 0.077 Uiso 1 1 calc R U
C24 C 0.4708(6) 0.7208(5) 0.6801(3) 0.0524(14) Uani 1 1 d . .
H24 H 0.5358 0.7321 0.7240 0.063 Uiso 1 1 calc R U
C35 C -0.2602(5) 0.6669(5) 0.4776(3) 0.0462(12) Uani 1 1 d . .
H35 H -0.3379 0.6079 0.4643 0.055 Uiso 1 1 calc R U
C29 C 0.4034(6) 0.9266(5) 0.3908(3) 0.0490(12) Uani 1 1 d . .
H29 H 0.4888 0.9752 0.4108 0.059 Uiso 1 1 calc R U
B1 B 0.5726(5) 0.2838(4) 0.0854(3) 0.0274(9) Uani 1 1 d . .
H1 H 0.6632 0.2773 0.0737 0.033 Uiso 1 1 calc R U
C32 C 0.1523(6) 0.7797(6) 0.3326(3) 0.0563(15) Uani 1 1 d . .
H32 H 0.0674 0.7304 0.3122 0.068 Uiso 1 1 calc R U
C30 C 0.3294(6) 0.9260(6) 0.3220(4) 0.0588(15) Uani 1 1 d . .
H30 H 0.3632 0.9753 0.2959 0.071 Uiso 1 1 calc R U
C22 C 0.2499(6) 0.7431(5) 0.6198(3) 0.0485(12) Uani 1 1 d . .
H22 H 0.1657 0.7675 0.6236 0.058 Uiso 1 1 calc R U
C31 C 0.2037(7) 0.8507(7) 0.2923(4) 0.073(2) Uani 1 1 d . .
H31 H 0.1537 0.8477 0.2453 0.088 Uiso 1 1 calc R U
C25 C 0.4983(6) 0.6676(6) 0.6102(3) 0.0528(13) Uani 1 1 d . .
H25 H 0.5814 0.6407 0.6067 0.063 Uiso 1 1 calc R U
C23 C 0.3456(7) 0.7578(5) 0.6853(3) 0.0596(16) Uani 1 1 d . .
H23 H 0.3258 0.7926 0.7329 0.072 Uiso 1 1 calc R U
C26 C 0.4035(5) 0.6533(5) 0.5443(3) 0.0428(11) Uani 1 1 d . .
H26 H 0.4236 0.6173 0.4970 0.051 Uiso 1 1 calc R U
C36 C -0.2660(6) 0.7874(5) 0.5160(4) 0.0536(14) Uani 1 1 d . .
H36 H -0.3480 0.8097 0.5271 0.064 Uiso 1 1 calc R U
C37 C -0.1488(6) 0.8751(5) 0.5378(4) 0.0628(17) Uani 1 1 d . .
H37 H -0.1506 0.9554 0.5660 0.075 Uiso 1 1 calc R U

loop_
_atom_site_aniso_label
_atom_site_aniso_U_11
_atom_site_aniso_U_22
_atom_site_aniso_U_33
_atom_site_aniso_U_23
_atom_site_aniso_U_13
_atom_site_aniso_U_12
W1 0.02265(12) 0.02565(13) 0.02603(12) 0.00810(8) 0.00352(8) 0.00436(8)
Ge1 0.0281(3) 0.0318(3) 0.0266(2) 0.00583(19) 0.00302(19) 0.00645(19)
Se1 0.0425(3) 0.0288(2) 0.0386(3) 0.0085(2) 0.0175(2) 0.00246(19)
N5 0.0326(18) 0.0223(16) 0.0269(16) 0.0108(13) 0.0062(14) 0.0083(14)
N3 0.0210(16) 0.0238(16) 0.0272(16) 0.0043(13) 0.0025(13) 0.0028(13)
N1 0.0333(19) 0.0304(17) 0.0253(17) 0.0105(14) 0.0042(14) 0.0108(14)
N6 0.0287(18) 0.0287(17) 0.0283(17) 0.0123(14) 0.0076(14) 0.0099(14)
N2 0.0334(18) 0.0253(16) 0.0274(17) 0.0103(14) 0.0113(14) 0.0073(14)
N4 0.0211(16) 0.0280(17) 0.0312(18) 0.0096(14) 0.0052(13) 0.0048(13)
O2 0.041(2) 0.050(2) 0.086(3) 0.036(2) 0.0254(19) 0.0260(17)
O1 0.033(2) 0.072(3) 0.061(2) 0.011(2) -0.0129(18) -0.0185(19)
C3 0.028(2) 0.037(2) 0.046(3) 0.023(2) 0.0129(19) 0.0100(18)
C17 0.044(3) 0.027(2) 0.0246(19) 0.0081(16) 0.0009(18) 0.0053(18)
C8 0.063(3) 0.031(2) 0.031(2) 0.0160(18) 0.012(2) 0.015(2)
C1 0.024(2) 0.027(2) 0.036(2) 0.0089(17) 0.0069(17) 0.0046(16)
C12 0.034(2) 0.026(2) 0.029(2) 0.0059(16) 0.0061(17) -0.0017(17)
C20 0.043(3) 0.037(2) 0.042(3) 0.009(2) 0.006(2) 0.020(2)
C34 0.036(2) 0.036(2) 0.037(2) 0.0102(19) 0.0047(19) 0.0040(19)
C33 0.028(2) 0.037(2) 0.034(2) 0.0113(18) 0.0077(17) 0.0079(18)
C11 0.051(3) 0.034(2) 0.045(3) -0.003(2) 0.017(2) 0.002(2)
C16 0.050(3) 0.030(2) 0.045(3) 0.015(2) 0.011(2) 0.002(2)
C15 0.022(2) 0.061(3) 0.059(3) 0.020(3) 0.000(2) 0.001(2)
C14 0.028(2) 0.037(2) 0.038(2) 0.0175(19) 0.0027(18) 0.0050(18)
C18 0.053(3) 0.023(2) 0.029(2) 0.0087(16) 0.0010(19) 0.0099(18)
C19 0.039(2) 0.028(2) 0.026(2) 0.0052(16) 0.0024(17) 0.0128(18)
C21 0.033(2) 0.035(2) 0.029(2) 0.0104(18) -0.0004(17) 0.0013(18)
C5 0.033(2) 0.038(2) 0.027(2) 0.0088(18) 0.0062(17) 0.0073(18)
C7 0.046(3) 0.028(2) 0.027(2) 0.0098(17) 0.0024(18) 0.0109(18)
C9 0.053(3) 0.0232(19) 0.028(2) 0.0066(16) 0.0121(19) 0.0036(18)
C13 0.038(2) 0.030(2) 0.031(2) 0.0056(17) -0.0011(18) -0.0057(18)
C2 0.036(3) 0.047(3) 0.038(2) 0.011(2) 0.003(2) 0.006(2)
C27 0.031(2) 0.035(2) 0.035(2) 0.0099(18) 0.0075(18) 0.0081(18)
C28 0.035(2) 0.043(3) 0.036(2) 0.007(2) 0.0024(19) 0.004(2)
C4 0.031(2) 0.034(2) 0.029(2) 0.0103(18) 0.0084(17) 0.0085(17)
C38 0.040(3) 0.036(3) 0.076(4) 0.007(3) 0.021(3) 0.005(2)
C10 0.060(3) 0.039(3) 0.043(3) 0.014(2) 0.024(2) 0.002(2)
C6 0.050(3) 0.063(3) 0.044(3) 0.025(3) -0.003(2) 0.019(3)
C24 0.059(3) 0.050(3) 0.040(3) 0.022(2) -0.016(2) -0.005(3)
C35 0.036(3) 0.047(3) 0.057(3) 0.019(2) 0.012(2) 0.004(2)
C29 0.040(3) 0.043(3) 0.054(3) 0.005(2) 0.009(2) -0.003(2)
B1 0.025(2) 0.029(2) 0.031(2) 0.0099(19) 0.0092(18) 0.0075(18)
C32 0.045(3) 0.069(4) 0.054(3) 0.035(3) -0.007(2) -0.010(3)
C30 0.055(3) 0.062(4) 0.069(4) 0.039(3) 0.013(3) -0.001(3)
C22 0.054(3) 0.054(3) 0.038(3) 0.013(2) 0.009(2) 0.015(2)
C31 0.054(4) 0.102(5) 0.076(4) 0.064(4) -0.002(3) -0.010(3)
C25 0.042(3) 0.068(4) 0.052(3) 0.032(3) -0.003(2) 0.008(3)
C23 0.095(5) 0.055(3) 0.025(2) 0.011(2) 0.005(3) 0.013(3)
C26 0.039(3) 0.054(3) 0.034(2) 0.014(2) 0.005(2) 0.008(2)
C36 0.035(3) 0.052(3) 0.081(4) 0.024(3) 0.023(3) 0.015(2)
C37 0.045(3) 0.042(3) 0.101(5) 0.014(3) 0.027(3) 0.014(2)

loop_
_atom_type_symbol
_atom_type_description
_atom_type_scat_dispersion_real
_atom_type_scat_dispersion_imag
_atom_type_scat_source
C C 0.0181 0.0091 'International Tables Vol C Tables 4.2.6.8 and 6.1.1.4'
H H 0.0000 0.0000 'International Tables Vol C Tables 4.2.6.8 and 6.1.1.4'
B B 0.0090 0.0039 'International Tables Vol C Tables 4.2.6.8 and 6.1.1.4'
Ge Ge -1.0885 0.8855 'International Tables Vol C Tables 4.2.6.8 and 6.1.1.4'
N N 0.0311 0.0180 'International Tables Vol C Tables 4.2.6.8 and 6.1.1.4'
O O 0.0492 0.0322 'International Tables Vol C Tables 4.2.6.8 and 6.1.1.4'
Se Se -0.7943 1.1372 'International Tables Vol C Tables 4.2.6.8 and 6.1.1.4'
W W -5.4734 5.5774 'International Tables Vol C Tables 4.2.6.8 and 6.1.1.4'

loop_
_geom_angle_atom_site_label_1
_geom_angle_atom_site_label_2
_geom_angle_atom_site_label_3
_geom_angle
C1 W1 C3 86.81(18)
C1 W1 C2 84.6(2)
C3 W1 C2 85.5(2)
C1 W1 N5 99.10(15)
C3 W1 N5 174.01(15)
C2 W1 N5 96.01(17)
C1 W1 N3 102.77(16)
C3 W1 N3 94.44(16)
C2 W1 N3 172.60(17)
N5 W1 N3 83.36(13)
C1 W1 N1 175.04(15)
C3 W1 N1 93.44(15)
C2 W1 N1 90.46(17)
N5 W1 N1 80.76(12)
N3 W1 N1 82.16(13)
C5 Ge1 C33 109.6(2)
C5 Ge1 C27 106.14(19)
C33 Ge1 C27 110.18(18)
C5 Ge1 C21 109.09(19)
C33 Ge1 C21 111.25(19)
C27 Ge1 C21 110.41(19)
C4 Se1 C1 99.46(19)
C17 N5 N6 106.9(3)
C17 N5 W1 132.4(3)
N6 N5 W1 120.6(2)
C12 N3 N4 106.2(3)
C12 N3 W1 132.1(3)
N4 N3 W1 121.1(2)
C7 N1 N2 106.6(4)
C7 N1 W1 134.0(3)
N2 N1 W1 118.4(2)
C19 N6 N5 109.1(3)
C19 N6 B1 130.6(4)
N5 N6 B1 120.0(3)
C9 N2 N1 108.9(3)
C9 N2 B1 130.5(4)
N1 N2 B1 120.7(3)
C14 N4 N3 110.2(3)
C14 N4 B1 130.7(4)
N3 N4 B1 119.1(3)
O2 C3 W1 177.4(4)
N5 C17 C18 109.4(4)
N5 C17 C16 121.9(4)
C18 C17 C16 128.7(4)
C9 C8 C7 107.6(4)
W1 C1 Se1 169.6(3)
N3 C12 C13 109.8(4)
N3 C12 C11 122.3(4)
C13 C12 C11 127.9(4)
C35 C34 C33 120.6(5)
C38 C33 C34 119.3(4)
C38 C33 Ge1 118.5(4)
C34 C33 Ge1 122.1(3)
N4 C14 C13 107.6(4)
N4 C14 C15 122.7(4)
C13 C14 C15 129.7(4)
C19 C18 C17 106.8(4)
N6 C19 C18 107.8(4)
N6 C19 C20 122.5(4)
C18 C19 C20 129.7(4)
C22 C21 C26 118.7(4)
C22 C21 Ge1 121.2(4)
C26 C21 Ge1 120.1(3)
C4 C5 Ge1 175.0(4)
N1 C7 C8 109.1(4)
N1 C7 C6 121.8(4)
C8 C7 C6 129.1(4)
C8 C9 N2 107.8(4)
C8 C9 C10 129.7(4)
N2 C9 C10 122.5(4)
C12 C13 C14 106.2(4)
O1 C2 W1 175.6(5)
C32 C27 C28 117.5(5)
C32 C27 Ge1 120.3(4)
C28 C27 Ge1 122.2(4)
C27 C28 C29 121.4(5)
C5 C4 Se1 178.5(4)
C33 C38 C37 120.8(5)
C25 C24 C23 119.7(5)
C34 C35 C36 120.3(5)
C30 C29 C28 120.3(5)
N2 B1 N4 108.9(3)
N2 B1 N6 110.0(3)
N4 B1 N6 108.5(3)
C27 C32 C31 121.6(5)
C29 C30 C31 119.0(5)
C21 C22 C23 120.4(5)
C30 C31 C32 120.2(6)
C24 C25 C26 120.6(5)
C24 C23 C22 120.1(5)
C25 C26 C21 120.4(5)
C35 C36 C37 119.9(5)
C36 C37 C38 119.1(5)

loop_
_geom_bond_atom_site_label_1
_geom_bond_atom_site_label_2
_geom_bond_distance
W1 C1 1.844(4)
W1 C3 2.006(4)
W1 C2 2.009(5)
W1 N5 2.214(3)
W1 N3 2.221(3)
W1 N1 2.269(4)
Ge1 C5 1.914(5)
Ge1 C33 1.942(4)
Ge1 C27 1.945(5)
Ge1 C21 1.945(4)
Se1 C4 1.840(4)
Se1 C1 1.851(4)
N5 C17 1.337(5)
N5 N6 1.381(5)
N3 C12 1.346(5)
N3 N4 1.376(5)
N1 C7 1.360(5)
N1 N2 1.382(5)
N6 C19 1.356(5)
N6 B1 1.540(6)
N2 C9 1.366(5)
N2 B1 1.534(6)
N4 C14 1.338(6)
N4 B1 1.538(6)
O2 C3 1.139(6)
O1 C2 1.139(6)
C17 C18 1.392(6)
C17 C16 1.487(7)
C8 C9 1.364(7)
C8 C7 1.377(7)
C12 C13 1.382(6)
C12 C11 1.488(7)
C20 C19 1.509(6)
C34 C35 1.374(7)
C34 C33 1.383(6)
C33 C38 1.382(7)
C15 C14 1.490(6)
C14 C13 1.387(7)
C18 C19 1.367(7)
C21 C22 1.384(7)
C21 C26 1.388(7)
C5 C4 1.194(6)
C7 C6 1.498(7)
C9 C10 1.493(7)
C27 C32 1.379(7)
C27 C28 1.387(7)
C28 C29 1.390(7)
C38 C37 1.393(8)
C24 C25 1.362(8)
C24 C23 1.384(9)
C35 C36 1.385(8)
C29 C30 1.376(8)
C32 C31 1.387(8)
C30 C31 1.386(9)
C22 C23 1.385(8)
C25 C26 1.386(7)
C36 C37 1.392(8)
